data_2213906
loop_
_publ_author_name
'Chartrand, Daniel'
'Theobald, Isabelle'
'Hanan, Garry S.'

_publ_section_title
;
 Bis[4'-(3,5-dibromophenyl)-2,2':6',2''-terpyridine]ruthenium(II)
 bis(hexafluorophosphate) acetonitrile disolvate
;
_journal_coeditor_code NC2035
_journal_issue 6
_journal_name_full 'Acta Crystallographica Section E'
_journal_page_first m1561
_journal_page_last m1561
_journal_paper_doi 10.1107/S1600536807020259
_journal_volume 63
_journal_year 2007
_chemical_formula_iupac '[Ru (C21 H13 Br2 N3)2] (P1 F6)2, 2C2 H3 N'
_chemical_formula_moiety 'C42 H26 Br4 N6 Ru 2+, 2(F6 P -), 2(C2 H3 N)'
_chemical_formula_sum 'C46 H32 Br4 F12 N8 P2 Ru'
_chemical_formula_weight 1407.45
_chemical_name_systematic
;
Bis[4'-(3,5-dibromophenyl)-2,2':6',2''-terpyridine]ruthenium(II)
bis(hexafluorophosphate) acetonitrile disolvate
;
_space_group_IT_number 1
_symmetry_cell_setting triclinic
_symmetry_space_group_name_Hall 'P 1'
_symmetry_space_group_name_H-M 'P 1'
_atom_sites_solution_hydrogens geom
_atom_sites_solution_primary direct
_atom_sites_solution_secondary difmap
_audit_creation_method SHELXL-97
_cell_angle_alpha 89.7346(5)
_cell_angle_beta 88.7088(4)
_cell_angle_gamma 83.6367(5)
_cell_formula_units_Z 1
_cell_length_a 8.31580(10)
_cell_length_b 9.20870(10)
_cell_length_c 16.21140(10)
_cell_measurement_reflns_used 17454
_cell_measurement_temperature 100(2)
_cell_measurement_theta_max 67.31
_cell_measurement_theta_min 2.73
_cell_volume 1233.47(2)
_computing_cell_refinement APEX2
_computing_data_collection 'APEX2 (Bruker, 2004)'
_computing_data_reduction 'SAINT (Bruker, 2004)'
_computing_molecular_graphics 'SHELXTL (Bruker, 1997)'
_computing_publication_material 'UdMX (local program)'
_computing_structure_refinement 'SHELXL97 (Sheldrick, 1997)'
_computing_structure_solution 'SHELXS97 (Sheldrick, 1997)'
_diffrn_ambient_temperature 100(2)
_diffrn_detector_area_resol_mean 5.5
_diffrn_measured_fraction_theta_full 0.865
_diffrn_measured_fraction_theta_max 0.865
_diffrn_measurement_device_type 'Bruker APEX II'
_diffrn_measurement_method \w
_diffrn_radiation_monochromator 'Helios optics'
_diffrn_radiation_source 'Micro source'
_diffrn_radiation_type CuK\a
_diffrn_radiation_wavelength 1.54178
_diffrn_reflns_av_R_equivalents 0.027
_diffrn_reflns_av_sigmaI/netI 0.0445
_diffrn_reflns_limit_h_max 9
_diffrn_reflns_limit_h_min -9
_diffrn_reflns_limit_k_max 10
_diffrn_reflns_limit_k_min -10
_diffrn_reflns_limit_l_max 19
_diffrn_reflns_limit_l_min -19
_diffrn_reflns_number 19475
_diffrn_reflns_theta_full 67.87
_diffrn_reflns_theta_max 67.87
_diffrn_reflns_theta_min 2.73
_diffrn_standards_decay_% 0.00
_diffrn_standards_interval_count 0
_diffrn_standards_interval_time 0
_diffrn_standards_number 0
_exptl_absorpt_coefficient_mu 7.781
_exptl_absorpt_correction_T_max 0.8565
_exptl_absorpt_correction_T_min 0.6014
_exptl_absorpt_correction_type multi-scan
_exptl_absorpt_process_details '(SADABS; Sheldrick, 2004)'
_exptl_crystal_colour red
_exptl_crystal_density_diffrn 1.895
_exptl_crystal_density_method 'not measured'
_exptl_crystal_description needle-like
_exptl_crystal_F_000 686
_exptl_crystal_size_max 0.10
_exptl_crystal_size_mid 0.05
_exptl_crystal_size_min 0.02
_refine_diff_density_max 1.011
_refine_diff_density_min -0.391
_refine_ls_abs_structure_details 'Flack (1983), 2532 Friedel pairs'
_refine_ls_abs_structure_Flack 0.041(5)
_refine_ls_extinction_method none
_refine_ls_goodness_of_fit_ref 1.057
_refine_ls_hydrogen_treatment constr
_refine_ls_matrix_type full
_refine_ls_number_parameters 661
_refine_ls_number_reflns 7003
_refine_ls_number_restraints 3
_refine_ls_restrained_S_all 1.057
_refine_ls_R_factor_all 0.0251
_refine_ls_R_factor_gt 0.0249
_refine_ls_shift/su_max 0.001
_refine_ls_shift/su_mean 0.000
_refine_ls_structure_factor_coef Fsqd
_refine_ls_weighting_details 'calc w=1/[\s^2^(Fo^2^)+(0.0341P)^2^] where P=(Fo^2^+2Fc^2^)/3'
_refine_ls_weighting_scheme calc
_refine_ls_wR_factor_gt 0.0622
_refine_ls_wR_factor_ref 0.0623
_reflns_number_gt 6901
_reflns_number_total 7003
_reflns_threshold_expression I>2\s(I)
_cod_data_source_file nc2035.cif
_cod_data_source_block I
_cod_depositor_comments
;
The following automatic conversions were performed:
'_symmetry_cell_setting' value 'Triclinic' changed to 'triclinic'
according to '/home/saulius/struct/CIF-dictionaries/cif_core.dic'
dictionary named 'cif_core.dic' version 2.4.1 from
2010-06-29.

'_geom_bond_publ_flag' value 'Y' changed to 'y' according to
'/home/saulius/struct/CIF-dictionaries/cif_core.dic' dictionary named
'cif_core.dic' version 2.4.1 from 2010-06-29 (6 times).

Automatic conversion script
Id: cif_fix_enum 1527 2010-12-29 10:47:43Z saulius 

The following automatic conversions were performed:

'_symmetry_cell_setting' value 'Triclinic' changed to 'triclinic'
according to /home/saulius/struct/CIF-dictionaries/cif_core.dic
dictionary named 'cif_core.dic' version 2.4.1 from
2010-06-29.

'_geom_bond_publ_flag' value 'Y' changed to 'y'
according to /home/saulius/struct/CIF-dictionaries/cif_core.dic
dictionary named 'cif_core.dic' version 2.4.1 from 2010-06-29 (6
times).

Automatic conversion script
Id: cif_fix_values 1715 2011-07-08 13:25:40Z adriana 
;
_cod_database_code 2213906
_cod_database_fobs_code 2213906

loop_
_symmetry_equiv_pos_as_xyz
'x, y, z'

loop_
_atom_site_type_symbol
_atom_site_label
_atom_site_fract_x
_atom_site_fract_y
_atom_site_fract_z
_atom_site_U_iso_or_equiv
_atom_site_adp_type
_atom_site_calc_flag
_atom_site_refinement_flags
_atom_site_occupancy
Ru Ru1 0.05928(2) 0.69668(2) 0.094352(15) 0.01474(8) Uani d . 1
Br Br1 0.11826(6) 0.33373(6) -0.45785(3) 0.03716(14) Uani d . 1
Br Br2 0.36580(6) 0.88101(6) -0.47857(3) 0.03908(14) Uani d . 1
Br Br3 -0.34776(6) 0.45920(6) 0.64229(3) 0.04448(16) Uani d . 1
Br Br4 -0.12003(6) 1.01619(6) 0.65312(3) 0.03841(14) Uani d . 1
N N1 0.1580(3) 0.4799(4) 0.08447(18) 0.0148(7) Uani d . 1
N N2 0.1171(4) 0.6848(4) -0.02525(18) 0.0166(8) Uani d . 1
N N3 -0.0208(3) 0.9084(4) 0.05537(18) 0.0183(8) Uani d . 1
N N4 -0.1640(4) 0.6186(4) 0.08997(19) 0.0202(8) Uani d . 1
N N5 -0.0031(4) 0.6983(4) 0.21318(18) 0.0170(8) Uani d . 1
N N6 0.2574(4) 0.7774(4) 0.14697(17) 0.0159(7) Uani d . 1
C C1 0.1713(4) 0.3783(5) 0.1444(2) 0.0202(9) Uani d . 1
H H1A 0.1343 0.4050 0.1986 0.024 Uiso calc R 1
C C2 0.2378(5) 0.2349(5) 0.1295(2) 0.0223(10) Uani d . 1
H H2A 0.2472 0.1658 0.1733 0.027 Uiso calc R 1
C C3 0.2899(5) 0.1938(5) 0.0510(3) 0.0243(11) Uani d . 1
H H3A 0.3366 0.0967 0.0399 0.029 Uiso calc R 1
C C4 0.2726(4) 0.2984(5) -0.0125(2) 0.0216(10) Uani d . 1
H H4A 0.3064 0.2726 -0.0674 0.026 Uiso calc R 1
C C5 0.2056(4) 0.4398(5) 0.0057(2) 0.0180(9) Uani d . 1
C C6 0.1790(4) 0.5557(4) -0.0570(2) 0.0160(9) Uani d . 1
C C7 0.2061(4) 0.5403(5) -0.1414(2) 0.0211(10) Uani d . 1
H H7A 0.2489 0.4486 -0.1638 0.025 Uiso calc R 1
C C8 0.1696(4) 0.6614(5) -0.1934(2) 0.0186(9) Uani d . 1
C C9 0.1080(4) 0.7944(5) -0.1582(2) 0.0180(9) Uani d . 1
H H9A 0.0845 0.8782 -0.1920 0.022 Uiso calc R 1
C C10 0.0811(4) 0.8038(4) -0.0736(2) 0.0161(9) Uani d . 1
C C11 0.0059(4) 0.9314(5) -0.0274(2) 0.0180(9) Uani d . 1
C C12 -0.0388(5) 1.0661(5) -0.0633(2) 0.0213(9) Uani d . 1
H H12A -0.0180 1.0809 -0.1204 0.026 Uiso calc R 1
C C13 -0.1141(5) 1.1788(5) -0.0155(3) 0.0270(11) Uani d . 1
H H13A -0.1461 1.2718 -0.0393 0.032 Uiso calc R 1
C C14 -0.1418(5) 1.1539(5) 0.0673(3) 0.0240(11) Uani d . 1
H H14A -0.1948 1.2295 0.1010 0.029 Uiso calc R 1
C C15 -0.0926(4) 1.0195(5) 0.1010(2) 0.0235(10) Uani d . 1
H H15A -0.1100 1.0047 0.1584 0.028 Uiso calc R 1
C C16 0.1939(5) 0.6439(5) -0.2841(2) 0.0193(10) Uani d . 1
C C17 0.1538(5) 0.5204(5) -0.3221(2) 0.0239(11) Uani d . 1
H H17A 0.1091 0.4470 -0.2904 0.029 Uiso calc R 1
C C18 0.1779(5) 0.5020(5) -0.4065(2) 0.0267(11) Uani d . 1
C C19 0.2426(5) 0.6077(6) -0.4544(2) 0.0278(12) Uani d . 1
H H19A 0.2613 0.5949 -0.5121 0.033 Uiso calc R 1
C C20 0.2782(5) 0.7315(5) -0.4150(2) 0.0246(11) Uani d . 1
C C21 0.2569(5) 0.7536(5) -0.3312(2) 0.0229(10) Uani d . 1
H H21A 0.2839 0.8405 -0.3061 0.027 Uiso calc R 1
C C22 -0.2399(4) 0.5796(5) 0.0228(2) 0.0221(10) Uani d . 1
H H22A -0.1986 0.6031 -0.0302 0.027 Uiso calc R 1
C C23 -0.3754(5) 0.5068(5) 0.0280(3) 0.0238(10) Uani d . 1
H H23A -0.4259 0.4791 -0.0207 0.029 Uiso calc R 1
C C24 -0.4375(4) 0.4742(5) 0.1052(2) 0.0221(10) Uani d . 1
H H24A -0.5301 0.4227 0.1101 0.027 Uiso calc R 1
C C25 -0.3635(4) 0.5174(5) 0.1743(2) 0.0200(9) Uani d . 1
H H25A -0.4056 0.4968 0.2275 0.024 Uiso calc R 1
C C26 -0.2277(4) 0.5909(4) 0.1665(2) 0.0166(9) Uani d . 1
C C27 -0.1418(4) 0.6440(4) 0.2361(2) 0.0162(9) Uani d . 1
C C28 -0.1902(4) 0.6463(5) 0.3193(2) 0.0200(9) Uani d . 1
H H28A -0.2878 0.6088 0.3360 0.024 Uiso calc R 1
C C29 -0.0949(5) 0.7034(5) 0.3772(2) 0.0197(10) Uani d . 1
C C30 0.0507(4) 0.7544(5) 0.3518(2) 0.0192(9) Uani d . 1
H H30A 0.1183 0.7920 0.3911 0.023 Uiso calc R 1
C C31 0.0957(4) 0.7498(4) 0.2689(2) 0.0168(9) Uani d . 1
C C32 0.2446(4) 0.7949(4) 0.2308(2) 0.0182(9) Uani d . 1
C C33 0.3628(4) 0.8516(5) 0.2746(2) 0.0180(9) Uani d . 1
H H33A 0.3527 0.8599 0.3329 0.022 Uiso calc R 1
C C34 0.4973(5) 0.8969(5) 0.2333(2) 0.0220(10) Uani d . 1
H H34A 0.5797 0.9367 0.2627 0.026 Uiso calc R 1
C C35 0.5078(4) 0.8823(5) 0.1480(2) 0.0181(10) Uani d . 1
H H35A 0.5970 0.9138 0.1179 0.022 Uiso calc R 1
C C36 0.3880(4) 0.8219(4) 0.1076(2) 0.0156(9) Uani d . 1
H H36A 0.3975 0.8110 0.0494 0.019 Uiso calc R 1
C C37 -0.1458(5) 0.7154(5) 0.4666(2) 0.0223(11) Uani d . 1
C C38 -0.2180(5) 0.6020(5) 0.5051(2) 0.0237(10) Uani d . 1
H H38A -0.2384 0.5175 0.4754 0.028 Uiso calc R 1
C C39 -0.2583(5) 0.6177(5) 0.5879(3) 0.0290(12) Uani d . 1
C C40 -0.2329(5) 0.7366(6) 0.6340(2) 0.0288(12) Uani d . 1
H H40A -0.2621 0.7428 0.6910 0.035 Uiso calc R 1
C C41 -0.1627(5) 0.8477(5) 0.5939(2) 0.0257(11) Uani d . 1
C C42 -0.1183(5) 0.8395(5) 0.5107(2) 0.0223(11) Uani d . 1
H H42A -0.0703 0.9170 0.4844 0.027 Uiso calc R 1
P P1 0.91524(12) 0.18925(13) 0.33410(6) 0.0245(3) Uani d . 1
F F1 1.0258(3) 0.3206(3) 0.33116(16) 0.0376(7) Uani d . 1
F F2 1.0441(3) 0.0963(3) 0.27442(16) 0.0386(7) Uani d . 1
F F3 1.0125(3) 0.1216(3) 0.41140(15) 0.0366(7) Uani d . 1
F F4 0.8200(4) 0.2540(4) 0.25552(18) 0.0533(9) Uani d . 1
F F5 0.7874(3) 0.2803(4) 0.39307(17) 0.0442(8) Uani d . 1
F F6 0.8064(3) 0.0552(3) 0.33533(18) 0.0391(7) Uani d . 1
P P2 0.56414(12) 0.89525(16) 0.87713(6) 0.0317(3) Uani d . 1
F F7 0.6287(4) 1.0460(5) 0.85268(18) 0.0663(12) Uani d . 1
F F8 0.7329(3) 0.8074(5) 0.85077(17) 0.0654(12) Uani d . 1
F F9 0.6294(3) 0.9084(4) 0.96895(14) 0.0413(8) Uani d . 1
F F10 0.4985(3) 0.8787(4) 0.78624(15) 0.0465(9) Uani d . 1
F F11 0.3941(3) 0.9816(4) 0.90451(17) 0.0424(7) Uani d . 1
F F12 0.4954(3) 0.7446(4) 0.90392(17) 0.0412(7) Uani d . 1
N N50 0.1777(8) 0.1734(7) 0.7721(3) 0.0651(17) Uani d . 1
C C50 0.2877(11) 0.1696(9) 0.7375(5) 0.071(2) Uani d . 1
C C51 0.4432(10) 0.1555(10) 0.6881(5) 0.084(3) Uani d . 1
H H51A 0.5311 0.1806 0.7227 0.126 Uiso calc R 1
H H51B 0.4327 0.2219 0.6406 0.126 Uiso calc R 1
H H51C 0.4675 0.0547 0.6686 0.126 Uiso calc R 1
N N52 0.4003(6) 0.4943(6) 0.3489(3) 0.0504(14) Uani d . 1
C C52 0.4083(6) 0.3754(7) 0.3625(3) 0.0398(14) Uani d . 1
C C53 0.4195(7) 0.2178(6) 0.3814(4) 0.0566(18) Uani d . 1
H H53A 0.4618 0.2003 0.4369 0.085 Uiso calc R 1
H H53B 0.4924 0.1639 0.3410 0.085 Uiso calc R 1
H H53C 0.3118 0.1846 0.3787 0.085 Uiso calc R 1

loop_
_atom_site_aniso_label
_atom_site_aniso_U_11
_atom_site_aniso_U_22
_atom_site_aniso_U_33
_atom_site_aniso_U_12
_atom_site_aniso_U_13
_atom_site_aniso_U_23
Ru1 0.01455(11) 0.01488(17) 0.01510(12) -0.00285(11) -0.00092(9) -0.00290(11)
Br1 0.0492(3) 0.0331(3) 0.0302(2) -0.0078(3) -0.00386(19) -0.0148(2)
Br2 0.0558(3) 0.0436(3) 0.0207(2) -0.0183(3) -0.00158(19) 0.0046(2)
Br3 0.0552(3) 0.0416(4) 0.0379(3) -0.0145(3) 0.0142(2) 0.0083(2)
Br4 0.0549(3) 0.0346(3) 0.0258(2) -0.0057(2) 0.00264(19) -0.0093(2)
N1 0.0155(13) 0.0097(19) 0.0208(14) -0.0075(13) -0.0038(11) -0.0051(13)
N2 0.0155(14) 0.016(2) 0.0180(14) -0.0017(14) -0.0017(11) -0.0023(14)
N3 0.0167(14) 0.021(2) 0.0184(14) -0.0060(14) -0.0023(11) -0.0051(14)
N4 0.0214(15) 0.017(2) 0.0223(15) -0.0001(15) -0.0015(12) -0.0021(14)
N5 0.0186(15) 0.014(2) 0.0189(14) -0.0036(14) -0.0005(12) -0.0047(13)
N6 0.0203(15) 0.0107(19) 0.0165(13) -0.0015(14) 0.0009(11) -0.0032(13)
C1 0.0181(16) 0.022(3) 0.0208(17) -0.0028(17) -0.0010(14) -0.0005(17)
C2 0.0220(19) 0.019(3) 0.028(2) -0.0082(18) -0.0046(15) 0.0034(18)
C3 0.0250(18) 0.018(3) 0.030(2) -0.0006(18) 0.0004(15) -0.0017(18)
C4 0.027(2) 0.018(2) 0.0205(17) -0.0033(18) -0.0007(15) -0.0053(16)
C5 0.0146(15) 0.020(2) 0.0198(17) -0.0053(16) -0.0009(13) -0.0006(16)
C6 0.0136(15) 0.015(2) 0.0208(17) -0.0059(16) -0.0050(13) -0.0030(16)
C7 0.0232(17) 0.020(2) 0.0196(17) 0.0006(17) 0.0014(14) -0.0054(16)
C8 0.0208(18) 0.018(2) 0.0178(17) -0.0062(17) -0.0026(14) -0.0021(17)
C9 0.0187(16) 0.017(2) 0.0189(16) -0.0034(16) -0.0025(13) -0.0010(16)
C10 0.0152(16) 0.011(2) 0.0235(17) -0.0086(16) -0.0046(13) -0.0030(16)
C11 0.0161(15) 0.020(2) 0.0189(17) -0.0047(17) -0.0035(13) -0.0058(16)
C12 0.0227(17) 0.020(3) 0.0213(17) -0.0040(17) -0.0041(14) -0.0029(17)
C13 0.0302(19) 0.016(3) 0.034(2) 0.0014(19) -0.0078(16) -0.0019(19)
C14 0.0218(19) 0.020(3) 0.031(2) -0.0014(19) -0.0041(16) -0.0133(19)
C15 0.0151(16) 0.034(3) 0.0214(17) -0.0014(18) -0.0015(13) -0.0055(18)
C16 0.0237(18) 0.014(3) 0.0201(17) -0.0032(18) -0.0006(14) -0.0075(18)
C17 0.0259(19) 0.027(3) 0.0188(17) -0.0011(19) -0.0027(15) -0.0031(19)
C18 0.033(2) 0.027(3) 0.0196(18) 0.001(2) -0.0074(15) -0.0116(18)
C19 0.030(2) 0.033(3) 0.0199(18) -0.001(2) -0.0031(15) -0.007(2)
C20 0.0258(19) 0.024(3) 0.0251(18) -0.006(2) -0.0051(15) -0.002(2)
C21 0.0258(18) 0.026(3) 0.0176(17) -0.0032(18) -0.0043(14) 0.0003(17)
C22 0.0180(17) 0.025(3) 0.0236(18) -0.0029(18) -0.0016(14) -0.0007(18)
C23 0.021(2) 0.020(3) 0.030(2) -0.0011(19) -0.0072(16) -0.0098(18)
C24 0.0176(17) 0.017(2) 0.033(2) -0.0048(17) -0.0024(14) -0.0045(18)
C25 0.0150(15) 0.017(2) 0.0276(18) -0.0021(16) -0.0011(14) -0.0013(17)
C26 0.0178(16) 0.011(2) 0.0206(16) 0.0003(16) -0.0013(13) -0.0048(15)
C27 0.0157(16) 0.011(2) 0.0227(17) -0.0043(16) -0.0037(13) -0.0027(16)
C28 0.0176(16) 0.021(2) 0.0211(17) -0.0017(17) 0.0028(14) -0.0011(16)
C29 0.0211(18) 0.018(2) 0.0193(18) -0.0001(18) 0.0002(14) -0.0036(17)
C30 0.0197(17) 0.018(2) 0.0191(17) -0.0003(17) -0.0007(14) -0.0043(16)
C31 0.0159(16) 0.015(2) 0.0200(17) -0.0021(16) -0.0041(13) 0.0010(16)
C32 0.0182(16) 0.015(2) 0.0206(17) 0.0002(16) 0.0009(14) -0.0005(16)
C33 0.0206(17) 0.017(2) 0.0169(16) -0.0048(17) -0.0036(14) -0.0048(16)
C34 0.0201(17) 0.020(2) 0.0275(19) -0.0063(18) -0.0069(15) -0.0006(18)
C35 0.0156(17) 0.010(2) 0.0288(19) -0.0019(17) 0.0012(15) -0.0023(17)
C36 0.0181(16) 0.012(2) 0.0177(16) -0.0040(16) -0.0006(13) 0.0004(16)
C37 0.0226(19) 0.024(3) 0.0199(18) -0.0016(18) 0.0032(15) 0.0018(19)
C38 0.0266(19) 0.021(3) 0.0241(18) -0.0052(19) -0.0002(15) -0.0042(18)
C39 0.030(2) 0.029(3) 0.027(2) -0.003(2) 0.0072(16) 0.006(2)
C40 0.033(2) 0.034(3) 0.0181(18) 0.000(2) 0.0025(16) -0.001(2)
C41 0.027(2) 0.026(3) 0.0241(19) -0.0038(19) 0.0002(15) -0.0045(19)
C42 0.0236(18) 0.021(3) 0.0225(18) -0.0034(19) 0.0012(15) -0.0021(19)
P1 0.0310(5) 0.0211(7) 0.0215(4) -0.0018(5) -0.0035(4) -0.0038(4)
F1 0.0522(15) 0.0246(16) 0.0377(13) -0.0128(13) 0.0051(12) 0.0019(12)
F2 0.0396(13) 0.0349(18) 0.0399(14) 0.0016(13) 0.0039(11) -0.0082(13)
F3 0.0489(14) 0.0327(17) 0.0317(12) -0.0180(13) -0.0144(11) 0.0082(12)
F4 0.0711(19) 0.045(2) 0.0407(14) 0.0144(17) -0.0275(14) -0.0030(14)
F5 0.0421(14) 0.042(2) 0.0490(15) -0.0054(14) 0.0066(12) -0.0238(14)
F6 0.0328(12) 0.0324(18) 0.0536(15) -0.0086(13) -0.0081(11) -0.0102(13)
P2 0.0220(5) 0.0555(9) 0.0197(5) -0.0134(5) -0.0003(4) -0.0055(5)
F7 0.073(2) 0.100(3) 0.0369(15) -0.055(2) -0.0173(14) 0.0220(19)
F8 0.0231(12) 0.135(4) 0.0355(14) 0.0025(18) 0.0015(11) -0.0110(17)
F9 0.0375(13) 0.069(2) 0.0221(11) -0.0276(14) -0.0040(10) 0.0018(13)
F10 0.0344(13) 0.083(3) 0.0232(11) -0.0109(15) -0.0071(10) -0.0110(14)
F11 0.0390(14) 0.045(2) 0.0430(14) -0.0045(14) 0.0005(11) -0.0157(13)
F12 0.0399(14) 0.0401(19) 0.0450(15) -0.0084(13) -0.0095(11) -0.0051(14)
N50 0.092(4) 0.058(4) 0.044(3) -0.004(3) 0.009(3) 0.011(3)
C50 0.100(6) 0.054(5) 0.060(4) -0.014(4) -0.010(4) 0.011(4)
C51 0.091(5) 0.082(6) 0.082(5) -0.018(5) 0.002(4) 0.020(5)
N52 0.057(3) 0.044(3) 0.048(2) 0.002(2) 0.024(2) 0.010(2)
C52 0.042(3) 0.044(4) 0.032(2) -0.004(2) 0.016(2) -0.006(2)
C53 0.038(3) 0.033(4) 0.097(5) -0.003(3) 0.020(3) -0.006(3)

loop_
_atom_type_symbol
_atom_type_description
_atom_type_scat_dispersion_real
_atom_type_scat_dispersion_imag
_atom_type_scat_source
C C 0.0181 0.0091 'International Tables Vol C Tables 4.2.6.8 and 6.1.1.4'
H H 0.0000 0.0000 'International Tables Vol C Tables 4.2.6.8 and 6.1.1.4'
N N 0.0311 0.0180 'International Tables Vol C Tables 4.2.6.8 and 6.1.1.4'
F F 0.0727 0.0534 'International Tables Vol C Tables 4.2.6.8 and 6.1.1.4'
P P 0.2955 0.4335 'International Tables Vol C Tables 4.2.6.8 and 6.1.1.4'
Br Br -0.6763 1.2805 'International Tables Vol C Tables 4.2.6.8 and 6.1.1.4'
Ru Ru 0.0552 3.2960 'International Tables Vol C Tables 4.2.6.8 and 6.1.1.4'

loop_
_geom_angle_atom_site_label_1
_geom_angle_atom_site_label_2
_geom_angle_atom_site_label_3
_geom_angle
_geom_angle_publ_flag
N5 Ru1 N2 176.91(17) y
N5 Ru1 N4 79.20(13) y
N2 Ru1 N4 98.47(13) y
N5 Ru1 N1 98.77(12) y
N2 Ru1 N1 78.99(12) y
N4 Ru1 N1 86.33(12) y
N5 Ru1 N6 78.44(13) y
N2 Ru1 N6 103.89(13) y
N4 Ru1 N6 157.64(11) y
N1 Ru1 N6 97.48(12) y
N5 Ru1 N3 103.40(12) y
N2 Ru1 N3 78.78(12) y
N4 Ru1 N3 95.84(12) y
N1 Ru1 N3 157.75(11) y
N6 Ru1 N3 88.91(12) y
C1 N1 C5 118.8(3) ?
C1 N1 RU1 127.6(3) ?
C5 N1 RU1 113.5(2) ?
C6 N2 C10 121.7(3) ?
C6 N2 RU1 118.9(2) ?
C10 N2 RU1 119.2(3) ?
C15 N3 C11 118.6(3) ?
C15 N3 RU1 127.9(2) ?
C11 N3 RU1 113.6(3) ?
C22 N4 C26 119.1(4) ?
C22 N4 RU1 127.3(2) ?
C26 N4 RU1 113.2(3) ?
C27 N5 C31 122.1(3) ?
C27 N5 RU1 118.4(3) ?
C31 N5 RU1 119.5(2) ?
C36 N6 C32 118.0(4) ?
C36 N6 RU1 127.5(2) ?
C32 N6 RU1 114.4(2) ?
N1 C1 C2 122.1(3) ?
N1 C1 H1A 118.9 ?
C2 C1 H1A 118.9 ?
C3 C2 C1 119.7(3) ?
C3 C2 H2A 120.2 ?
C1 C2 H2A 120.2 ?
C2 C3 C4 118.6(4) ?
C2 C3 H3A 120.7 ?
C4 C3 H3A 120.7 ?
C5 C4 C3 119.4(3) ?
C5 C4 H4A 120.3 ?
C3 C4 H4A 120.3 ?
N1 C5 C4 121.3(3) ?
N1 C5 C6 115.4(3) ?
C4 C5 C6 123.2(3) ?
N2 C6 C7 120.4(3) ?
N2 C6 C5 113.0(3) ?
C7 C6 C5 126.5(4) ?
C6 C7 C8 119.5(4) ?
C6 C7 H7A 120.3 ?
C8 C7 H7A 120.3 ?
C9 C8 C7 118.6(3) ?
C9 C8 C16 121.9(3) ?
C7 C8 C16 119.5(4) ?
C10 C9 C8 119.7(3) ?
C10 C9 H9A 120.1 ?
C8 C9 H9A 120.1 ?
N2 C10 C9 120.1(3) ?
N2 C10 C11 113.1(3) ?
C9 C10 C11 126.8(3) ?
N3 C11 C12 121.1(3) ?
N3 C11 C10 115.4(3) ?
C12 C11 C10 123.5(3) ?
C13 C12 C11 119.6(3) ?
C13 C12 H12A 120.2 ?
C11 C12 H12A 120.2 ?
C14 C13 C12 118.7(4) ?
C14 C13 H13A 120.6 ?
C12 C13 H13A 120.6 ?
C15 C14 C13 119.9(4) ?
C15 C14 H14A 120 ?
C13 C14 H14A 120 ?
N3 C15 C14 122.1(3) ?
N3 C15 H15A 119 ?
C14 C15 H15A 119 ?
C17 C16 C21 119.8(4) ?
C17 C16 C8 120.0(4) ?
C21 C16 C8 120.3(4) ?
C16 C17 C18 120.5(4) ?
C16 C17 H17A 119.8 ?
C18 C17 H17A 119.8 ?
C17 C18 C19 121.0(5) ?
C17 C18 BR1 119.8(4) ?
C19 C18 BR1 119.2(3) ?
C20 C19 C18 117.2(4) ?
C20 C19 H19A 121.4 ?
C18 C19 H19A 121.4 ?
C19 C20 C21 123.6(4) ?
C19 C20 BR2 118.8(3) ?
C21 C20 BR2 117.6(4) ?
C20 C21 C16 117.9(5) ?
C20 C21 H21A 121 ?
C16 C21 H21A 121 ?
N4 C22 C23 122.2(3) ?
N4 C22 H22A 118.9 ?
C23 C22 H22A 118.9 ?
C22 C23 C24 119.1(4) ?
C22 C23 H23A 120.5 ?
C24 C23 H23A 120.5 ?
C25 C24 C23 119.2(4) ?
C25 C24 H24A 120.4 ?
C23 C24 H24A 120.4 ?
C24 C25 C26 120.0(3) ?
C24 C25 H25A 120 ?
C26 C25 H25A 120 ?
N4 C26 C25 120.4(4) ?
N4 C26 C27 115.3(3) ?
C25 C26 C27 124.3(3) ?
N5 C27 C28 119.6(4) ?
N5 C27 C26 113.1(3) ?
C28 C27 C26 127.3(4) ?
C29 C28 C27 119.6(4) ?
C29 C28 H28A 120.2 ?
C27 C28 H28A 120.2 ?
C28 C29 C30 119.4(3) ?
C28 C29 C37 121.6(4) ?
C30 C29 C37 119.0(4) ?
C31 C30 C29 119.6(4) ?
C31 C30 H30A 120.2 ?
C29 C30 H30A 120.2 ?
N5 C31 C30 119.7(3) ?
N5 C31 C32 112.8(3) ?
C30 C31 C32 127.6(4) ?
N6 C32 C33 121.6(3) ?
N6 C32 C31 114.9(4) ?
C33 C32 C31 123.5(3) ?
C32 C33 C34 119.9(3) ?
C32 C33 H33A 120 ?
C34 C33 H33A 120 ?
C35 C34 C33 118.3(4) ?
C35 C34 H34A 120.9 ?
C33 C34 H34A 120.9 ?
C36 C35 C34 119.4(4) ?
C36 C35 H35A 120.3 ?
C34 C35 H35A 120.3 ?
N6 C36 C35 122.8(3) ?
N6 C36 H36A 118.6 ?
C35 C36 H36A 118.6 ?
C42 C37 C38 120.6(4) ?
C42 C37 C29 119.3(4) ?
C38 C37 C29 120.1(4) ?
C39 C38 C37 117.4(5) ?
C39 C38 H38A 121.3 ?
C37 C38 H38A 121.3 ?
C40 C39 C38 124.2(4) ?
C40 C39 BR3 118.0(3) ?
C38 C39 BR3 117.7(4) ?
C39 C40 C41 116.9(4) ?
C39 C40 H40A 121.5 ?
C41 C40 H40A 121.5 ?
C40 C41 C42 122.1(5) ?
C40 C41 BR4 120.0(3) ?
C42 C41 BR4 117.9(4) ?
C41 C42 C37 118.7(4) ?
C41 C42 H42A 120.7 ?
C37 C42 H42A 120.7 ?
F5 P1 F3 91.04(15) ?
F5 P1 F4 90.19(16) ?
F3 P1 F4 178.70(18) ?
F5 P1 F1 90.91(17) ?
F3 P1 F1 89.85(15) ?
F4 P1 F1 90.55(18) ?
F5 P1 F2 179.7(2) ?
F3 P1 F2 88.94(14) ?
F4 P1 F2 89.82(15) ?
F1 P1 F2 89.43(16) ?
F5 P1 F6 90.37(17) ?
F3 P1 F6 90.41(15) ?
F4 P1 F6 89.17(18) ?
F1 P1 F6 178.69(16) ?
F2 P1 F6 89.29(17) ?
F7 P2 F8 91.2(2) ?
F7 P2 F10 90.82(18) ?
F8 P2 F10 90.54(15) ?
F7 P2 F11 89.6(2) ?
F8 P2 F11 179.2(2) ?
F10 P2 F11 89.81(15) ?
F7 P2 F9 90.38(18) ?
F8 P2 F9 89.23(15) ?
F10 P2 F9 178.8(2) ?
F11 P2 F9 90.40(15) ?
F7 P2 F12 178.4(2) ?
F8 P2 F12 90.2(2) ?
F10 P2 F12 89.99(18) ?
F11 P2 F12 89.01(16) ?
F9 P2 F12 88.81(16) ?
N50 C50 C51 176.9(10) ?
C50 C51 H51A 109.5 ?
C50 C51 H51B 109.5 ?
H51A C51 H51B 109.5 ?
C50 C51 H51C 109.5 ?
H51A C51 H51C 109.5 ?
H51B C51 H51C 109.5 ?
N52 C52 C53 179.4(7) ?
C52 C53 H53A 109.5 ?
C52 C53 H53B 109.5 ?
H53A C53 H53B 109.5 ?
C52 C53 H53C 109.5 ?
H53A C53 H53C 109.5 ?
H53B C53 H53C 109.5 ?

loop_
_geom_bond_atom_site_label_1
_geom_bond_atom_site_label_2
_geom_bond_distance
_geom_bond_publ_flag
Ru1 N5 1.983(3) y
Ru1 N2 1.988(3) y
Ru1 N4 2.067(4) y
Ru1 N1 2.078(3) y
Ru1 N6 2.082(4) y
Ru1 N3 2.089(3) y
Br1 C18 1.882(5) ?
Br2 C20 1.914(4) ?
Br3 C39 1.913(5) ?
Br4 C41 1.899(5) ?
N1 C1 1.343(5) ?
N1 C5 1.368(5) ?
N2 C6 1.342(5) ?
N2 C10 1.355(5) ?
N3 C15 1.342(5) ?
N3 C11 1.374(4) ?
N4 C22 1.341(6) ?
N4 C26 1.372(5) ?
N5 C27 1.351(5) ?
N5 C31 1.357(6) ?
N6 C36 1.349(5) ?
N6 C32 1.370(5) ?
C1 C2 1.394(6) ?
C1 H1a 0.95 ?
C2 C3 1.376(6) ?
C2 H2a 0.95 ?
C3 C4 1.405(5) ?
C3 H3a 0.95 ?
C4 C5 1.389(6) ?
C4 H4a 0.95 ?
C5 C6 1.473(5) ?
C6 C7 1.386(5) ?
C7 C8 1.406(5) ?
C7 H7a 0.95 ?
C8 C9 1.394(6) ?
C8 C16 1.485(5) ?
C9 C10 1.386(5) ?
C9 H9a 0.95 ?
C10 C11 1.469(6) ?
C11 C12 1.384(5) ?
C12 C13 1.382(6) ?
C12 H12a 0.95 ?
C13 C14 1.381(6) ?
C13 H13a 0.95 ?
C14 C15 1.375(6) ?
C14 H14a 0.95 ?
C15 H15a 0.95 ?
C16 C17 1.373(7) ?
C16 C21 1.404(6) ?
C17 C18 1.387(5) ?
C17 H17a 0.95 ?
C18 C19 1.389(7) ?
C19 C20 1.373(8) ?
C19 H19a 0.95 ?
C20 C21 1.380(6) ?
C21 H21a 0.95 ?
C22 C23 1.375(7) ?
C22 H22a 0.95 ?
C23 C24 1.387(6) ?
C23 H23a 0.95 ?
C24 C25 1.371(6) ?
C24 H24a 0.95 ?
C25 C26 1.383(6) ?
C25 H25a 0.95 ?
C26 C27 1.463(6) ?
C27 C28 1.398(5) ?
C28 C29 1.385(7) ?
C28 H28a 0.95 ?
C29 C30 1.399(6) ?
C29 C37 1.502(5) ?
C30 C31 1.385(5) ?
C30 H30a 0.95 ?
C31 C32 1.471(5) ?
C32 C33 1.376(6) ?
C33 C34 1.393(6) ?
C33 H33a 0.95 ?
C34 C35 1.390(6) ?
C34 H34a 0.95 ?
C35 C36 1.374(6) ?
C35 H35a 0.95 ?
C36 H36a 0.95 ?
C37 C42 1.394(7) ?
C37 C38 1.398(6) ?
C38 C39 1.380(6) ?
C38 H38a 0.95 ?
C39 C40 1.368(8) ?
C40 C41 1.385(7) ?
C40 H40a 0.95 ?
C41 C42 1.390(6) ?
C42 H42a 0.95 ?
P1 F5 1.585(3) ?
P1 F3 1.593(2) ?
P1 F4 1.594(3) ?
P1 F1 1.599(3) ?
P1 F2 1.605(3) ?
P1 F6 1.609(4) ?
P2 F7 1.588(4) ?
P2 F8 1.591(3) ?
P2 F10 1.597(3) ?
P2 F11 1.598(3) ?
P2 F9 1.606(3) ?
P2 F12 1.612(4) ?
N50 C50 1.060(9) ?
C50 C51 1.499(12) ?
C51 H51a 0.98 ?
C51 H51b 0.98 ?
C51 H51c 0.98 ?
N52 C52 1.111(7) ?
C52 C53 1.475(8) ?
C53 H53a 0.98 ?
C53 H53b 0.98 ?
C53 H53c 0.98 ?

loop_
_geom_torsion_atom_site_label_1
_geom_torsion_atom_site_label_2
_geom_torsion_atom_site_label_3
_geom_torsion_atom_site_label_4
_geom_torsion
N5 RU1 N1 C1 -0.2(4)
N2 RU1 N1 C1 -178.1(4)
N4 RU1 N1 C1 -78.7(3)
N6 RU1 N1 C1 79.1(3)
N3 RU1 N1 C1 -175.2(3)
N5 RU1 N1 C5 176.2(3)
N2 RU1 N1 C5 -1.6(3)
N4 RU1 N1 C5 97.7(3)
N6 RU1 N1 C5 -104.4(3)
N3 RU1 N1 C5 1.3(5)
N4 RU1 N2 C6 -81.4(3)
N1 RU1 N2 C6 3.2(3)
N6 RU1 N2 C6 98.3(3)
N3 RU1 N2 C6 -175.7(3)
N4 RU1 N2 C10 93.4(3)
N1 RU1 N2 C10 177.9(3)
N6 RU1 N2 C10 -87.0(3)
N3 RU1 N2 C10 -0.9(3)
N5 RU1 N3 C15 1.9(4)
N2 RU1 N3 C15 179.7(4)
N4 RU1 N3 C15 82.1(4)
N1 RU1 N3 C15 176.7(3)
N6 RU1 N3 C15 -76.0(4)
N5 RU1 N3 C11 -178.1(3)
N2 RU1 N3 C11 -0.4(3)
N4 RU1 N3 C11 -97.9(3)
N1 RU1 N3 C11 -3.3(5)
N6 RU1 N3 C11 104.0(3)
N5 RU1 N4 C22 179.8(3)
N2 RU1 N4 C22 -2.2(3)
N1 RU1 N4 C22 -80.5(3)
N6 RU1 N4 C22 178.7(3)
N3 RU1 N4 C22 77.3(3)
N5 RU1 N4 C26 -7.7(2)
N2 RU1 N4 C26 170.2(2)
N1 RU1 N4 C26 91.9(2)
N6 RU1 N4 C26 -8.9(5)
N3 RU1 N4 C26 -110.3(2)
N4 RU1 N5 C27 4.3(3)
N1 RU1 N5 C27 -80.2(3)
N6 RU1 N5 C27 -176.2(3)
N3 RU1 N5 C27 97.8(3)
N4 RU1 N5 C31 -177.5(3)
N1 RU1 N5 C31 98.0(3)
N6 RU1 N5 C31 2.1(3)
N3 RU1 N5 C31 -84.0(3)
N5 RU1 N6 C36 -177.3(3)
N2 RU1 N6 C36 4.7(3)
N4 RU1 N6 C36 -176.2(3)
N1 RU1 N6 C36 85.2(3)
N3 RU1 N6 C36 -73.4(3)
N5 RU1 N6 C32 -2.0(2)
N2 RU1 N6 C32 -179.9(2)
N4 RU1 N6 C32 -0.8(4)
N1 RU1 N6 C32 -99.5(2)
N3 RU1 N6 C32 101.9(2)
C5 N1 C1 C2 2.6(6)
RU1 N1 C1 C2 178.8(3)
N1 C1 C2 C3 -1.0(7)
C1 C2 C3 C4 -0.7(7)
C2 C3 C4 C5 0.7(6)
C1 N1 C5 C4 -2.5(6)
RU1 N1 C5 C4 -179.3(3)
C1 N1 C5 C6 176.9(3)
RU1 N1 C5 C6 0.1(4)
C3 C4 C5 N1 0.9(6)
C3 C4 C5 C6 -178.5(4)
C10 N2 C6 C7 -0.9(6)
RU1 N2 C6 C7 173.8(3)
C10 N2 C6 C5 -178.6(3)
RU1 N2 C6 C5 -4.0(4)
N1 C5 C6 N2 2.4(5)
C4 C5 C6 N2 -178.2(4)
N1 C5 C6 C7 -175.2(4)
C4 C5 C6 C7 4.2(6)
N2 C6 C7 C8 0.6(6)
C5 C6 C7 C8 178.0(4)
C6 C7 C8 C9 0.5(6)
C6 C7 C8 C16 -178.2(4)
C7 C8 C9 C10 -1.3(6)
C16 C8 C9 C10 177.4(4)
C6 N2 C10 C9 0.0(6)
RU1 N2 C10 C9 -174.6(3)
C6 N2 C10 C11 176.6(3)
RU1 N2 C10 C11 2.0(4)
C8 C9 C10 N2 1.1(6)
C8 C9 C10 C11 -175.0(4)
C15 N3 C11 C12 0.4(6)
RU1 N3 C11 C12 -179.6(3)
C15 N3 C11 C10 -178.5(4)
RU1 N3 C11 C10 1.5(4)
N2 C10 C11 N3 -2.3(5)
C9 C10 C11 N3 174.0(4)
N2 C10 C11 C12 178.8(4)
C9 C10 C11 C12 -4.8(7)
N3 C11 C12 C13 -1.1(6)
C10 C11 C12 C13 177.8(4)
C11 C12 C13 C14 0.4(7)
C12 C13 C14 C15 0.9(7)
C11 N3 C15 C14 0.9(6)
RU1 N3 C15 C14 -179.1(3)
C13 C14 C15 N3 -1.6(7)
C9 C8 C16 C17 -138.5(4)
C7 C8 C16 C17 40.2(5)
C9 C8 C16 C21 41.1(5)
C7 C8 C16 C21 -140.3(4)
C21 C16 C17 C18 1.3(5)
C8 C16 C17 C18 -179.2(3)
C16 C17 C18 C19 -0.2(6)
C16 C17 C18 BR1 -178.8(3)
C17 C18 C19 C20 -1.2(5)
BR1 C18 C19 C20 177.4(3)
C18 C19 C20 C21 1.6(6)
C18 C19 C20 BR2 -179.5(3)
C19 C20 C21 C16 -0.6(5)
BR2 C20 C21 C16 -179.5(3)
C17 C16 C21 C20 -0.9(5)
C8 C16 C21 C20 179.5(3)
C26 N4 C22 C23 -3.0(5)
RU1 N4 C22 C23 169.1(3)
N4 C22 C23 C24 1.0(6)
C22 C23 C24 C25 0.9(6)
C23 C24 C25 C26 -0.8(5)
C22 N4 C26 C25 3.1(5)
RU1 N4 C26 C25 -170.0(3)
C22 N4 C26 C27 -176.9(3)
RU1 N4 C26 C27 10.0(4)
C24 C25 C26 N4 -1.3(5)
C24 C25 C26 C27 178.8(3)
C31 N5 C27 C28 3.0(5)
RU1 N5 C27 C28 -178.8(3)
C31 N5 C27 C26 -178.4(3)
RU1 N5 C27 C26 -0.2(4)
N4 C26 C27 N5 -6.6(4)
C25 C26 C27 N5 173.3(3)
N4 C26 C27 C28 171.9(3)
C25 C26 C27 C28 -8.2(6)
N5 C27 C28 C29 -0.4(5)
C26 C27 C28 C29 -178.8(3)
C27 C28 C29 C30 -1.7(5)
C27 C28 C29 C37 176.8(3)
C28 C29 C30 C31 1.3(5)
C37 C29 C30 C31 -177.3(3)
C27 N5 C31 C30 -3.4(5)
RU1 N5 C31 C30 178.4(3)
C27 N5 C31 C32 176.4(3)
RU1 N5 C31 C32 -1.8(4)
C29 C30 C31 N5 1.2(5)
C29 C30 C31 C32 -178.6(4)
C36 N6 C32 C33 -2.0(5)
RU1 N6 C32 C33 -177.8(3)
C36 N6 C32 C31 177.5(3)
RU1 N6 C32 C31 1.6(4)
N5 C31 C32 N6 0.0(4)
C30 C31 C32 N6 179.8(3)
N5 C31 C32 C33 179.5(3)
C30 C31 C32 C33 -0.8(6)
N6 C32 C33 C34 1.9(5)
C31 C32 C33 C34 -177.5(3)
C32 C33 C34 C35 -0.3(6)
C33 C34 C35 C36 -1.2(5)
C32 N6 C36 C35 0.5(5)
RU1 N6 C36 C35 175.7(3)
C34 C35 C36 N6 1.1(5)
C28 C29 C37 C42 -139.9(4)
C30 C29 C37 C42 38.6(5)
C28 C29 C37 C38 40.8(5)
C30 C29 C37 C38 -140.6(4)
C42 C37 C38 C39 -0.8(5)
C29 C37 C38 C39 178.4(3)
C37 C38 C39 C40 0.3(6)
C37 C38 C39 BR3 -177.1(3)
C38 C39 C40 C41 0.3(6)
BR3 C39 C40 C41 177.7(3)
C39 C40 C41 C42 -0.5(6)
C39 C40 C41 BR4 -179.2(3)
C40 C41 C42 C37 0.0(6)
BR4 C41 C42 C37 178.8(3)
C38 C37 C42 C41 0.7(5)
C29 C37 C42 C41 -178.6(3)
